data_4126810
loop_
_publ_author_name
'Liu, Kanglei'
'Lalancette, Roger A.'
'J\"akle, Frieder'

_publ_section_title
;
 B-N Lewis Pair Functionalization of Anthracene: Structural Dynamics,
 Optoelectronic Properties, and O2 Sensitization.
;
_journal_name_full 'Journal of the American Chemical Society'
_journal_paper_doi 10.1021/jacs.7b11062
_journal_year 2017
_chemical_formula_moiety 'C34 H38 B2 N2'
_chemical_formula_sum 'C34 H38 B2 N2'
_chemical_formula_weight 496.28
_space_group_crystal_system monoclinic
_space_group_IT_number 14
_space_group_name_Hall '-P 2ybc'
_space_group_name_H-M_alt 'P 1 21/c 1'
_symmetry_space_group_name_Hall '-P 2ybc'
_symmetry_space_group_name_H-M 'P 1 21/c 1'
_atom_sites_solution_hydrogens geom
_atom_sites_solution_primary direct
_atom_sites_solution_secondary difmap
_audit_creation_method SHELXL-2014/7
_cell_angle_alpha 90
_cell_angle_beta 99.867(3)
_cell_angle_gamma 90
_cell_formula_units_Z 4
_cell_length_a 12.6874(6)
_cell_length_b 8.1861(4)
_cell_length_c 27.1825(13)
_cell_measurement_reflns_used 9129
_cell_measurement_temperature 100(2)
_cell_measurement_theta_max 68.48
_cell_measurement_theta_min 3.30
_cell_volume 2781.4(2)
_computing_cell_refinement 'APEX 2'
_computing_data_collection 'APEX 2 (Bruker, 2006)'
_computing_data_reduction 'SAINT (Bruker, 2005)'
_computing_molecular_graphics SHELXTL
_computing_publication_material SHELXTL
_computing_structure_refinement 'SHELXL-2014/7 (Sheldrick, 2014)'
_computing_structure_solution 'SHELXL-2014/7 (Sheldrick, 2014)'
_diffrn_ambient_temperature 100(2)
_diffrn_measured_fraction_theta_full 0.980
_diffrn_measured_fraction_theta_max 0.952
_diffrn_measurement_device_type 'Bruker SMART CCD Apex-II area-detector'
_diffrn_measurement_method '\f and \w'
_diffrn_radiation_monochromator graphite
_diffrn_radiation_source 'fine-focus sealed tube'
_diffrn_radiation_type CuK\a
_diffrn_radiation_wavelength 1.54178
_diffrn_reflns_av_R_equivalents 0.0518
_diffrn_reflns_av_unetI/netI 0.0459
_diffrn_reflns_Laue_measured_fraction_full 0.980
_diffrn_reflns_Laue_measured_fraction_max 0.952
_diffrn_reflns_limit_h_max 15
_diffrn_reflns_limit_h_min -14
_diffrn_reflns_limit_k_max 9
_diffrn_reflns_limit_k_min -9
_diffrn_reflns_limit_l_max 31
_diffrn_reflns_limit_l_min -32
_diffrn_reflns_number 24031
_diffrn_reflns_point_group_measured_fraction_full 0.980
_diffrn_reflns_point_group_measured_fraction_max 0.952
_diffrn_reflns_theta_full 67.679
_diffrn_reflns_theta_max 69.494
_diffrn_reflns_theta_min 3.300
_exptl_absorpt_coefficient_mu 0.505
_exptl_absorpt_correction_T_max 1.000
_exptl_absorpt_correction_T_min 0.833
_exptl_absorpt_correction_type numerical
_exptl_absorpt_process_details 'SADABS (Sheldrick, 2008a)'
_exptl_crystal_colour red
_exptl_crystal_density_diffrn 1.185
_exptl_crystal_description plate
_exptl_crystal_F_000 1064
_exptl_crystal_size_max 0.117
_exptl_crystal_size_mid 0.117
_exptl_crystal_size_min 0.018
_refine_diff_density_max 0.284
_refine_diff_density_min -0.218
_refine_diff_density_rms 0.049
_refine_ls_extinction_coef 0.00086(16)
_refine_ls_extinction_expression Fc^*^=kFc[1+0.001xFc^2^\l^3^/sin(2\q)]^-1/4^
_refine_ls_extinction_method 'SHELXL-2014/7 (Sheldrick 2014'
_refine_ls_goodness_of_fit_ref 1.076
_refine_ls_hydrogen_treatment constr
_refine_ls_matrix_type full
_refine_ls_number_parameters 350
_refine_ls_number_reflns 4971
_refine_ls_number_restraints 0
_refine_ls_restrained_S_all 1.076
_refine_ls_R_factor_all 0.0745
_refine_ls_R_factor_gt 0.0637
_refine_ls_shift/su_max 0.000
_refine_ls_shift/su_mean 0.000
_refine_ls_structure_factor_coef Fsqd
_refine_ls_weighting_details 'w=1/[\s^2^(Fo^2^)+(0.0503P)^2^+3.3154P] where P=(Fo^2^+2Fc^2^)/3'
_refine_ls_weighting_scheme calc
_refine_ls_wR_factor_gt 0.1591
_refine_ls_wR_factor_ref 0.1655
_reflns_Friedel_coverage 0.000
_reflns_number_gt 4155
_reflns_number_total 4971
_reflns_threshold_expression 'I > 2\s(I)'
_cod_data_source_file ja7b11062_si_003.cif
_cod_data_source_block 170906RAL_KL_3ETHYL_100K_0m_a
_cod_database_code 4126810
_shelx_shelxl_version_number 2014/7
_shelx_space_group_comment
;
The symmetry employed for this shelxl refinement is uniquely defined
by the following loop, which should always be used as a source of
symmetry information in preference to the above space-group names.
They are only intended as comments.
;

loop_
_space_group_symop_operation_xyz
'x, y, z'
'-x, y+1/2, -z+1/2'
'-x, -y, -z'
'x, -y-1/2, z-1/2'

loop_
_atom_site_label
_atom_site_type_symbol
_atom_site_fract_x
_atom_site_fract_y
_atom_site_fract_z
_atom_site_U_iso_or_equiv
_atom_site_adp_type
_atom_site_occupancy
_atom_site_site_symmetry_order
_atom_site_calc_flag
_atom_site_refinement_flags_posn
_atom_site_refinement_flags_adp
N1 N 0.35865(15) 0.3036(3) 0.19283(7) 0.0300(5) Uani 1 1 d . .
N2 N 0.17378(15) 0.6860(3) 0.41764(8) 0.0297(5) Uani 1 1 d . .
C1 C 0.18711(18) 0.4793(3) 0.20049(9) 0.0310(6) Uani 1 1 d . .
C2 C 0.22200(17) 0.4802(3) 0.25306(9) 0.0271(5) Uani 1 1 d . .
C3 C 0.16992(17) 0.5793(3) 0.28579(9) 0.0284(5) Uani 1 1 d . .
C4 C 0.07908(19) 0.6731(3) 0.26362(10) 0.0342(6) Uani 1 1 d . .
H4 H 0.0432 0.7376 0.2836 0.041 Uiso 1 1 calc R U
C5 C 0.0452(2) 0.6683(4) 0.21393(10) 0.0392(7) Uani 1 1 d . .
H5 H -0.0148 0.7283 0.2000 0.047 Uiso 1 1 calc R U
C6 C 0.0988(2) 0.5745(4) 0.18265(10) 0.0382(6) Uani 1 1 d . .
H6 H 0.0738 0.5766 0.1484 0.046 Uiso 1 1 calc R U
C7 C 0.30984(17) 0.3828(3) 0.27397(9) 0.0271(5) Uani 1 1 d . .
C8 C 0.38869(18) 0.3332(3) 0.24256(9) 0.0281(5) Uani 1 1 d . .
C9 C 0.49652(19) 0.3280(3) 0.26486(9) 0.0303(6) Uani 1 1 d . .
H9 H 0.5162 0.3548 0.2984 0.036 Uiso 1 1 calc R U
C10 C 0.5735(2) 0.2837(3) 0.23755(10) 0.0345(6) Uani 1 1 d . .
H10 H 0.6457 0.2872 0.2515 0.041 Uiso 1 1 calc R U
C11 C 0.5412(2) 0.2344(3) 0.18932(10) 0.0371(6) Uani 1 1 d . .
H11 H 0.5915 0.1948 0.1711 0.045 Uiso 1 1 calc R U
C12 C 0.4341(2) 0.2426(3) 0.16721(10) 0.0353(6) Uani 1 1 d . .
C13 C 0.4041(2) 0.1741(4) 0.11549(11) 0.0500(8) Uani 1 1 d . .
H13A H 0.4092 0.2584 0.0915 0.075 Uiso 1 1 calc R U
H13B H 0.3320 0.1338 0.1109 0.075 Uiso 1 1 calc R U
H13C H 0.4518 0.0864 0.1110 0.075 Uiso 1 1 calc R U
C14 C 0.1623(2) 0.1935(4) 0.15397(12) 0.0494(8) Uani 1 1 d . .
H14A H 0.0879 0.2269 0.1464 0.059 Uiso 1 1 calc R U
H14B H 0.1790 0.1384 0.1247 0.059 Uiso 1 1 calc R U
C15 C 0.1739(2) 0.0707(4) 0.19660(15) 0.0644(10) Uani 1 1 d . .
H15A H 0.1599 0.1239 0.2263 0.097 Uiso 1 1 calc R U
H15B H 0.2453 0.0275 0.2024 0.097 Uiso 1 1 calc R U
H15C H 0.1237 -0.0167 0.1880 0.097 Uiso 1 1 calc R U
C16 C 0.2448(2) 0.4568(4) 0.11247(10) 0.0471(8) Uani 1 1 d . .
H16A H 0.2694 0.3818 0.0892 0.057 Uiso 1 1 calc R U
H16B H 0.1737 0.4930 0.0975 0.057 Uiso 1 1 calc R U
C17 C 0.3188(2) 0.6048(5) 0.11874(13) 0.0646(11) Uani 1 1 d . .
H17A H 0.3894 0.5714 0.1340 0.097 Uiso 1 1 calc R U
H17B H 0.2923 0.6843 0.1395 0.097 Uiso 1 1 calc R U
H17C H 0.3214 0.6519 0.0866 0.097 Uiso 1 1 calc R U
C18 C 0.28634(17) 0.4155(3) 0.41037(9) 0.0283(5) Uani 1 1 d . .
C19 C 0.27395(17) 0.4441(3) 0.35824(9) 0.0263(5) Uani 1 1 d . .
C20 C 0.32569(17) 0.3450(3) 0.32541(9) 0.0272(5) Uani 1 1 d . .
C21 C 0.38726(18) 0.2099(3) 0.34741(9) 0.0306(6) Uani 1 1 d . .
H21 H 0.4215 0.1423 0.3276 0.037 Uiso 1 1 calc R U
C22 C 0.39642(19) 0.1792(3) 0.39700(10) 0.0338(6) Uani 1 1 d . .
H22 H 0.4358 0.0894 0.4107 0.041 Uiso 1 1 calc R U
C23 C 0.34719(18) 0.2814(3) 0.42812(9) 0.0316(6) Uani 1 1 d . .
H23 H 0.3561 0.2575 0.4620 0.038 Uiso 1 1 calc R U
C24 C 0.20897(17) 0.5750(3) 0.33751(9) 0.0267(5) Uani 1 1 d . .
C25 C 0.18597(17) 0.7122(3) 0.36947(9) 0.0288(5) Uani 1 1 d . .
C26 C 0.18286(18) 0.8695(3) 0.35002(11) 0.0353(6) Uani 1 1 d . .
H26 H 0.1983 0.8867 0.3182 0.042 Uiso 1 1 calc R U
C27 C 0.1571(2) 0.9993(3) 0.37750(12) 0.0404(7) Uani 1 1 d . .
H27 H 0.1589 1.1057 0.3656 0.048 Uiso 1 1 calc R U
C28 C 0.1285(2) 0.9681(3) 0.42301(11) 0.0416(7) Uani 1 1 d . .
H28 H 0.1031 1.0526 0.4406 0.050 Uiso 1 1 calc R U
C29 C 0.13708(19) 0.8136(3) 0.44287(10) 0.0355(6) Uani 1 1 d . .
C30 C 0.1027(2) 0.7872(4) 0.49216(11) 0.0465(7) Uani 1 1 d . .
H30A H 0.0407 0.8527 0.4940 0.070 Uiso 1 1 calc R U
H30B H 0.1596 0.8179 0.5185 0.070 Uiso 1 1 calc R U
H30C H 0.0856 0.6740 0.4956 0.070 Uiso 1 1 calc R U
C31 C 0.3108(2) 0.5758(4) 0.49578(10) 0.0397(7) Uani 1 1 d . .
H31A H 0.2725 0.6163 0.5212 0.048 Uiso 1 1 calc R U
H31B H 0.3515 0.4809 0.5094 0.048 Uiso 1 1 calc R U
C32 C 0.3891(2) 0.7073(5) 0.48515(12) 0.0568(9) Uani 1 1 d . .
H32A H 0.3507 0.8062 0.4751 0.085 Uiso 1 1 calc R U
H32B H 0.4253 0.6711 0.4589 0.085 Uiso 1 1 calc R U
H32C H 0.4406 0.7273 0.5148 0.085 Uiso 1 1 calc R U
C33 C 0.12655(19) 0.4049(3) 0.46099(9) 0.0331(6) Uani 1 1 d . .
H33A H 0.1549 0.2983 0.4717 0.040 Uiso 1 1 calc R U
H33B H 0.0992 0.4542 0.4887 0.040 Uiso 1 1 calc R U
C34 C 0.0338(2) 0.3827(3) 0.41732(10) 0.0371(6) Uani 1 1 d . .
H34A H 0.0613 0.3469 0.3883 0.056 Uiso 1 1 calc R U
H34B H -0.0029 0.4848 0.4102 0.056 Uiso 1 1 calc R U
H34C H -0.0150 0.3025 0.4260 0.056 Uiso 1 1 calc R U
B1 B 0.2358(2) 0.3575(4) 0.16326(11) 0.0339(7) Uani 1 1 d . .
B2 B 0.2234(2) 0.5174(4) 0.44774(11) 0.0313(6) Uani 1 1 d . .

loop_
_atom_site_aniso_label
_atom_site_aniso_U_11
_atom_site_aniso_U_22
_atom_site_aniso_U_33
_atom_site_aniso_U_23
_atom_site_aniso_U_13
_atom_site_aniso_U_12
N1 0.0279(10) 0.0318(12) 0.0309(11) -0.0022(9) 0.0073(8) -0.0042(9)
N2 0.0202(9) 0.0289(11) 0.0388(12) -0.0068(9) 0.0016(8) 0.0021(8)
C1 0.0232(11) 0.0347(14) 0.0346(14) 0.0066(11) 0.0038(10) -0.0065(11)
C2 0.0204(11) 0.0275(13) 0.0333(13) 0.0012(10) 0.0041(9) -0.0036(10)
C3 0.0199(11) 0.0271(13) 0.0380(14) 0.0033(10) 0.0039(10) -0.0012(10)
C4 0.0267(12) 0.0350(15) 0.0410(15) 0.0047(12) 0.0058(11) 0.0056(11)
C5 0.0276(12) 0.0442(16) 0.0440(16) 0.0121(13) 0.0014(11) 0.0079(12)
C6 0.0311(13) 0.0494(17) 0.0321(14) 0.0083(12) -0.0008(11) -0.0008(12)
C7 0.0204(11) 0.0281(13) 0.0322(13) -0.0028(10) 0.0031(9) -0.0001(10)
C8 0.0269(12) 0.0260(13) 0.0316(13) 0.0006(10) 0.0059(10) 0.0001(10)
C9 0.0254(12) 0.0301(14) 0.0353(14) -0.0035(11) 0.0046(10) 0.0013(10)
C10 0.0260(12) 0.0339(14) 0.0442(15) -0.0031(12) 0.0079(11) 0.0004(11)
C11 0.0327(13) 0.0375(15) 0.0449(16) -0.0019(12) 0.0172(12) 0.0019(12)
C12 0.0348(13) 0.0375(15) 0.0360(14) -0.0041(12) 0.0123(11) -0.0032(12)
C13 0.0468(17) 0.065(2) 0.0401(17) -0.0121(15) 0.0121(13) -0.0012(15)
C14 0.0334(14) 0.058(2) 0.0575(19) -0.0170(16) 0.0095(13) -0.0126(14)
C15 0.0356(16) 0.0398(18) 0.115(3) 0.0059(19) 0.0060(17) -0.0063(14)
C16 0.0314(13) 0.076(2) 0.0330(15) 0.0049(14) 0.0027(11) 0.0033(14)
C17 0.0385(16) 0.092(3) 0.061(2) 0.040(2) 0.0026(14) -0.0116(18)
C18 0.0192(11) 0.0317(13) 0.0321(13) -0.0042(11) -0.0009(9) 0.0003(10)
C19 0.0178(10) 0.0283(13) 0.0320(13) -0.0039(10) 0.0016(9) -0.0008(10)
C20 0.0196(11) 0.0288(13) 0.0322(13) -0.0032(10) 0.0016(9) 0.0002(10)
C21 0.0220(11) 0.0320(14) 0.0371(14) -0.0040(11) 0.0034(10) 0.0046(10)
C22 0.0238(12) 0.0371(15) 0.0382(14) 0.0029(11) -0.0010(10) 0.0104(11)
C23 0.0253(12) 0.0389(15) 0.0291(13) 0.0001(11) 0.0006(10) 0.0062(11)
C24 0.0168(10) 0.0261(12) 0.0374(13) -0.0015(10) 0.0051(9) 0.0000(9)
C25 0.0164(10) 0.0280(13) 0.0409(14) -0.0036(11) 0.0012(9) 0.0017(10)
C26 0.0216(11) 0.0312(14) 0.0528(17) 0.0004(12) 0.0057(11) 0.0026(10)
C27 0.0275(13) 0.0259(14) 0.067(2) -0.0028(13) 0.0051(12) 0.0010(11)
C28 0.0302(13) 0.0315(15) 0.0621(19) -0.0155(13) 0.0052(13) 0.0037(11)
C29 0.0245(12) 0.0337(15) 0.0472(16) -0.0134(12) 0.0029(11) 0.0012(11)
C30 0.0422(15) 0.0473(18) 0.0509(18) -0.0155(14) 0.0104(13) 0.0079(14)
C31 0.0306(13) 0.0510(17) 0.0353(14) -0.0118(13) -0.0008(11) 0.0062(13)
C32 0.0281(14) 0.081(2) 0.058(2) -0.0224(18) -0.0024(13) -0.0119(15)
C33 0.0310(13) 0.0341(14) 0.0342(14) -0.0051(11) 0.0054(10) 0.0051(11)
C34 0.0282(13) 0.0350(15) 0.0470(16) -0.0058(12) 0.0035(11) -0.0021(11)
B1 0.0240(13) 0.0447(18) 0.0316(15) -0.0017(13) 0.0005(11) -0.0058(13)
B2 0.0244(13) 0.0343(16) 0.0335(15) -0.0050(12) 0.0003(11) 0.0050(12)

loop_
_atom_type_symbol
_atom_type_description
_atom_type_scat_dispersion_real
_atom_type_scat_dispersion_imag
_atom_type_scat_source
C C 0.0181 0.0091 'International Tables Vol C Tables 4.2.6.8 and 6.1.1.4'
H H 0.0000 0.0000 'International Tables Vol C Tables 4.2.6.8 and 6.1.1.4'
B B 0.0090 0.0039 'International Tables Vol C Tables 4.2.6.8 and 6.1.1.4'
N N 0.0311 0.0180 'International Tables Vol C Tables 4.2.6.8 and 6.1.1.4'

loop_
_geom_angle_atom_site_label_1
_geom_angle_atom_site_label_2
_geom_angle_atom_site_label_3
_geom_angle
C8 N1 C12 117.9(2)
C8 N1 B1 120.36(19)
C12 N1 B1 121.5(2)
C25 N2 C29 117.7(2)
C25 N2 B2 120.36(19)
C29 N2 B2 121.0(2)
C6 C1 C2 116.3(2)
C6 C1 B1 120.1(2)
C2 C1 B1 123.1(2)
C7 C2 C1 119.4(2)
C7 C2 C3 118.9(2)
C1 C2 C3 121.7(2)
C24 C3 C4 123.7(2)
C24 C3 C2 118.7(2)
C4 C3 C2 117.6(2)
C5 C4 C3 120.2(2)
C5 C4 H4 119.9
C3 C4 H4 119.9
C4 C5 C6 121.3(2)
C4 C5 H5 119.4
C6 C5 H5 119.4
C1 C6 C5 122.9(2)
C1 C6 H6 118.6
C5 C6 H6 118.6
C2 C7 C20 119.5(2)
C2 C7 C8 119.3(2)
C20 C7 C8 121.0(2)
N1 C8 C9 120.8(2)
N1 C8 C7 121.3(2)
C9 C8 C7 117.8(2)
C10 C9 C8 120.5(2)
C10 C9 H9 119.8
C8 C9 H9 119.8
C11 C10 C9 118.2(2)
C11 C10 H10 120.9
C9 C10 H10 120.9
C10 C11 C12 120.7(2)
C10 C11 H11 119.6
C12 C11 H11 119.6
N1 C12 C11 120.9(2)
N1 C12 C13 121.6(2)
C11 C12 C13 117.3(2)
C12 C13 H13A 109.5
C12 C13 H13B 109.5
H13A C13 H13B 109.5
C12 C13 H13C 109.5
H13A C13 H13C 109.5
H13B C13 H13C 109.5
C15 C14 B1 116.6(2)
C15 C14 H14A 108.1
B1 C14 H14A 108.1
C15 C14 H14B 108.1
B1 C14 H14B 108.1
H14A C14 H14B 107.3
C14 C15 H15A 109.5
C14 C15 H15B 109.5
H15A C15 H15B 109.5
C14 C15 H15C 109.5
H15A C15 H15C 109.5
H15B C15 H15C 109.5
C17 C16 B1 115.7(2)
C17 C16 H16A 108.3
B1 C16 H16A 108.3
C17 C16 H16B 108.3
B1 C16 H16B 108.3
H16A C16 H16B 107.4
C16 C17 H17A 109.5
C16 C17 H17B 109.5
H17A C17 H17B 109.5
C16 C17 H17C 109.5
H17A C17 H17C 109.5
H17B C17 H17C 109.5
C23 C18 C19 116.1(2)
C23 C18 B2 119.7(2)
C19 C18 B2 123.9(2)
C24 C19 C18 118.8(2)
C24 C19 C20 118.5(2)
C18 C19 C20 122.7(2)
C7 C20 C21 124.1(2)
C7 C20 C19 119.1(2)
C21 C20 C19 116.8(2)
C22 C21 C20 120.6(2)
C22 C21 H21 119.7
C20 C21 H21 119.7
C21 C22 C23 121.0(2)
C21 C22 H22 119.5
C23 C22 H22 119.5
C18 C23 C22 122.8(2)
C18 C23 H23 118.6
C22 C23 H23 118.6
C3 C24 C19 120.0(2)
C3 C24 C25 119.8(2)
C19 C24 C25 120.2(2)
N2 C25 C26 120.7(2)
N2 C25 C24 120.8(2)
C26 C25 C24 118.4(2)
C27 C26 C25 120.3(3)
C27 C26 H26 119.8
C25 C26 H26 119.8
C26 C27 C28 118.1(3)
C26 C27 H27 120.9
C28 C27 H27 120.9
C29 C28 C27 120.8(3)
C29 C28 H28 119.6
C27 C28 H28 119.6
C28 C29 N2 121.0(3)
C28 C29 C30 118.1(2)
N2 C29 C30 120.9(2)
C29 C30 H30A 109.5
C29 C30 H30B 109.5
H30A C30 H30B 109.5
C29 C30 H30C 109.5
H30A C30 H30C 109.5
H30B C30 H30C 109.5
C32 C31 B2 115.5(2)
C32 C31 H31A 108.4
B2 C31 H31A 108.4
C32 C31 H31B 108.4
B2 C31 H31B 108.4
H31A C31 H31B 107.5
C31 C32 H32A 109.5
C31 C32 H32B 109.5
H32A C32 H32B 109.5
C31 C32 H32C 109.5
H32A C32 H32C 109.5
H32B C32 H32C 109.5
C34 C33 B2 113.9(2)
C34 C33 H33A 108.8
B2 C33 H33A 108.8
C34 C33 H33B 108.8
B2 C33 H33B 108.8
H33A C33 H33B 107.7
C33 C34 H34A 109.5
C33 C34 H34B 109.5
H34A C34 H34B 109.5
C33 C34 H34C 109.5
H34A C34 H34C 109.5
H34B C34 H34C 109.5
C1 B1 C16 108.3(2)
C1 B1 C14 109.6(2)
C16 B1 C14 113.7(2)
C1 B1 N1 106.52(19)
C16 B1 N1 110.1(2)
C14 B1 N1 108.4(2)
C33 B2 C18 108.6(2)
C33 B2 C31 115.1(2)
C18 B2 C31 108.1(2)
C33 B2 N2 109.94(19)
C18 B2 N2 107.6(2)
C31 B2 N2 107.3(2)

loop_
_geom_bond_atom_site_label_1
_geom_bond_atom_site_label_2
_geom_bond_distance
N1 C8 1.362(3)
N1 C12 1.371(3)
N1 B1 1.685(3)
N2 C25 1.362(3)
N2 C29 1.374(3)
N2 B2 1.671(4)
C1 C6 1.383(4)
C1 C2 1.422(3)
C1 B1 1.616(4)
C2 C7 1.408(3)
C2 C3 1.445(3)
C3 C24 1.409(3)
C3 C4 1.429(3)
C4 C5 1.346(4)
C4 H4 0.9300
C5 C6 1.404(4)
C5 H5 0.9300
C6 H6 0.9300
C7 C20 1.413(3)
C7 C8 1.479(3)
C8 C9 1.399(3)
C9 C10 1.373(3)
C9 H9 0.9300
C10 C11 1.366(4)
C10 H10 0.9300
C11 C12 1.390(4)
C11 H11 0.9300
C12 C13 1.501(4)
C13 H13A 0.9600
C13 H13B 0.9600
C13 H13C 0.9600
C14 C15 1.522(5)
C14 B1 1.629(4)
C14 H14A 0.9700
C14 H14B 0.9700
C15 H15A 0.9600
C15 H15B 0.9600
C15 H15C 0.9600
C16 C17 1.525(5)
C16 B1 1.623(4)
C16 H16A 0.9700
C16 H16B 0.9700
C17 H17A 0.9600
C17 H17B 0.9600
C17 H17C 0.9600
C18 C23 1.381(3)
C18 C19 1.418(3)
C18 B2 1.626(4)
C19 C24 1.409(3)
C19 C20 1.445(3)
C20 C21 1.425(3)
C21 C22 1.357(4)
C21 H21 0.9300
C22 C23 1.410(4)
C22 H22 0.9300
C23 H23 0.9300
C24 C25 1.479(3)
C25 C26 1.390(4)
C26 C27 1.371(4)
C26 H26 0.9300
C27 C28 1.371(4)
C27 H27 0.9300
C28 C29 1.372(4)
C28 H28 0.9300
C29 C30 1.494(4)
C30 H30A 0.9600
C30 H30B 0.9600
C30 H30C 0.9600
C31 C32 1.526(4)
C31 B2 1.633(4)
C31 H31A 0.9700
C31 H31B 0.9700
C32 H32A 0.9600
C32 H32B 0.9600
C32 H32C 0.9600
C33 C34 1.532(3)
C33 B2 1.624(4)
C33 H33A 0.9700
C33 H33B 0.9700
C34 H34A 0.9600
C34 H34B 0.9600
C34 H34C 0.9600

loop_
_geom_torsion_atom_site_label_1
_geom_torsion_atom_site_label_2
_geom_torsion_atom_site_label_3
_geom_torsion_atom_site_label_4
_geom_torsion
C6 C1 C2 C7 178.4(2)
B1 C1 C2 C7 6.3(4)
C6 C1 C2 C3 -1.9(3)
B1 C1 C2 C3 -174.0(2)
C7 C2 C3 C24 0.0(3)
C1 C2 C3 C24 -179.7(2)
C7 C2 C3 C4 -178.2(2)
C1 C2 C3 C4 2.1(3)
C24 C3 C4 C5 -178.6(2)
C2 C3 C4 C5 -0.5(4)
C3 C4 C5 C6 -1.2(4)
C2 C1 C6 C5 0.1(4)
B1 C1 C6 C5 172.5(3)
C4 C5 C6 C1 1.5(4)
C1 C2 C7 C20 -161.5(2)
C3 C2 C7 C20 18.8(3)
C1 C2 C7 C8 23.4(3)
C3 C2 C7 C8 -156.3(2)
C12 N1 C8 C9 10.6(4)
B1 N1 C8 C9 -163.7(2)
C12 N1 C8 C7 -173.6(2)
B1 N1 C8 C7 12.0(3)
C2 C7 C8 N1 -33.5(3)
C20 C7 C8 N1 151.6(2)
C2 C7 C8 C9 142.4(2)
C20 C7 C8 C9 -32.6(3)
N1 C8 C9 C10 -3.8(4)
C7 C8 C9 C10 -179.7(2)
C8 C9 C10 C11 -4.4(4)
C9 C10 C11 C12 5.5(4)
C8 N1 C12 C11 -9.5(4)
B1 N1 C12 C11 164.8(2)
C8 N1 C12 C13 167.2(3)
B1 N1 C12 C13 -18.4(4)
C10 C11 C12 N1 1.4(4)
C10 C11 C12 C13 -175.4(3)
C23 C18 C19 C24 177.3(2)
B2 C18 C19 C24 4.4(3)
C23 C18 C19 C20 -3.0(3)
B2 C18 C19 C20 -175.9(2)
C2 C7 C20 C21 158.7(2)
C8 C7 C20 C21 -26.3(4)
C2 C7 C20 C19 -18.9(3)
C8 C7 C20 C19 156.0(2)
C24 C19 C20 C7 0.3(3)
C18 C19 C20 C7 -179.4(2)
C24 C19 C20 C21 -177.6(2)
C18 C19 C20 C21 2.7(3)
C7 C20 C21 C22 -178.3(2)
C19 C20 C21 C22 -0.5(3)
C20 C21 C22 C23 -1.2(4)
C19 C18 C23 C22 1.1(4)
B2 C18 C23 C22 174.4(2)
C21 C22 C23 C18 0.9(4)
C4 C3 C24 C19 159.2(2)
C2 C3 C24 C19 -18.8(3)
C4 C3 C24 C25 -23.8(3)
C2 C3 C24 C25 158.1(2)
C18 C19 C24 C3 -161.6(2)
C20 C19 C24 C3 18.7(3)
C18 C19 C24 C25 21.4(3)
C20 C19 C24 C25 -158.3(2)
C29 N2 C25 C26 13.0(3)
B2 N2 C25 C26 -155.8(2)
C29 N2 C25 C24 -170.6(2)
B2 N2 C25 C24 20.7(3)
C3 C24 C25 N2 147.8(2)
C19 C24 C25 N2 -35.2(3)
C3 C24 C25 C26 -35.6(3)
C19 C24 C25 C26 141.4(2)
N2 C25 C26 C27 -6.4(3)
C24 C25 C26 C27 177.1(2)
C25 C26 C27 C28 -3.8(4)
C26 C27 C28 C29 7.2(4)
C27 C28 C29 N2 -0.4(4)
C27 C28 C29 C30 -178.8(2)
C25 N2 C29 C28 -9.6(3)
B2 N2 C29 C28 159.1(2)
C25 N2 C29 C30 168.7(2)
B2 N2 C29 C30 -22.6(3)
C6 C1 B1 C16 46.3(3)
C2 C1 B1 C16 -141.9(2)
C6 C1 B1 C14 -78.3(3)
C2 C1 B1 C14 93.5(3)
C6 C1 B1 N1 164.6(2)
C2 C1 B1 N1 -23.5(3)
C17 C16 B1 C1 62.0(3)
C17 C16 B1 C14 -176.0(3)
C17 C16 B1 N1 -54.1(3)
C15 C14 B1 C1 -74.7(3)
C15 C14 B1 C16 164.0(3)
C15 C14 B1 N1 41.2(3)
C8 N1 B1 C1 14.0(3)
C12 N1 B1 C1 -160.2(2)
C8 N1 B1 C16 131.2(2)
C12 N1 B1 C16 -43.0(3)
C8 N1 B1 C14 -103.9(3)
C12 N1 B1 C14 82.0(3)
C34 C33 B2 C18 -71.1(3)
C34 C33 B2 C31 167.6(2)
C34 C33 B2 N2 46.3(3)
C23 C18 B2 C33 -69.6(3)
C19 C18 B2 C33 103.1(3)
C23 C18 B2 C31 55.9(3)
C19 C18 B2 C31 -131.4(2)
C23 C18 B2 N2 171.5(2)
C19 C18 B2 N2 -15.8(3)
C32 C31 B2 C33 -168.6(2)
C32 C31 B2 C18 69.9(3)
C32 C31 B2 N2 -45.9(3)
C25 N2 B2 C33 -115.2(2)
C29 N2 B2 C33 76.4(3)
C25 N2 B2 C18 2.9(3)
C29 N2 B2 C18 -165.5(2)
C25 N2 B2 C31 119.0(2)
C29 N2 B2 C31 -49.4(3)
